data_4111752
loop_
_publ_author_name
'Monika Mazik'
'H\"useyin Cavga'
'Peter G. Jones'

_publ_contact_author
;
        Peter G. Jones
        Institut f\"ur Anorganische und Analytische Chemie
        Technische Universit\"at Braunschweig
        Postfach 3329
        38023 Braunschweig
        Germany
;
_publ_contact_author_email p.jones@tu-bs.de
_publ_contact_author_fax '049 531 391-5387'
_publ_contact_author_phone '049 531 391-5382'
_publ_section_title
;
 Molecular Recognition of Carbohydrates with Artificial Receptors:
 Mimicking the Binding Motifs Found in the Crystal Structures of
 Protein-Carbohydrate Complexes
;
_journal_name_full 'Journal of the American Chemical Society'
_journal_page_first 9045
_journal_page_last 9052
_journal_paper_doi 10.1021/ja043037i
_journal_volume 127
_journal_year 2005
_chemical_formula_sum 'C44 H68 N6 O8'
_chemical_formula_weight 809.04
_chemical_name_systematic
;
 ?
;
_space_group_IT_number 19
_symmetry_cell_setting orthorhombic
_symmetry_space_group_name_Hall 'P 2ac 2ab'
_symmetry_space_group_name_H-M 'P 21 21 21'
_atom_sites_solution_hydrogens geom
_atom_sites_solution_primary direct
_atom_sites_solution_secondary difmap
_audit_creation_method SHELXL-97
_cell_angle_alpha 90.00
_cell_angle_beta 90.00
_cell_angle_gamma 90.00
_cell_formula_units_Z 4
_cell_length_a 8.2010(8)
_cell_length_b 22.308(2)
_cell_length_c 24.790(2)
_cell_measurement_reflns_used 6899
_cell_measurement_temperature 133(2)
_cell_measurement_theta_max 29.3
_cell_measurement_theta_min 2.4
_cell_volume 4535.3(7)
_computing_cell_refinement 'Bruker SAINT'
_computing_data_collection 'Bruker SMART'
_computing_data_reduction 'Bruker SAINT'
_computing_molecular_graphics 'Siemens XP'
_computing_publication_material SHELXL-97
_computing_structure_refinement 'SHELXL-97 (Sheldrick, 1997)'
_computing_structure_solution 'SHELXS-97 (Sheldrick, 1990)'
_diffrn_ambient_temperature 133(2)
_diffrn_detector_area_resol_mean 8.192
_diffrn_measured_fraction_theta_full 0.999
_diffrn_measured_fraction_theta_max 0.999
_diffrn_measurement_device_type 'Bruker SMART 1000 CCD'
_diffrn_measurement_method \w-scan
_diffrn_radiation_monochromator graphite
_diffrn_radiation_source 'fine-focus sealed tube'
_diffrn_radiation_type MoK\a
_diffrn_radiation_wavelength 0.71073
_diffrn_reflns_av_R_equivalents 0.1303
_diffrn_reflns_av_sigmaI/netI 0.0916
_diffrn_reflns_limit_h_max 10
_diffrn_reflns_limit_h_min -10
_diffrn_reflns_limit_k_max 29
_diffrn_reflns_limit_k_min -29
_diffrn_reflns_limit_l_max 33
_diffrn_reflns_limit_l_min -32
_diffrn_reflns_number 45204
_diffrn_reflns_theta_full 28.25
_diffrn_reflns_theta_max 28.29
_diffrn_reflns_theta_min 1.23
_exptl_absorpt_coefficient_mu 0.082
_exptl_absorpt_correction_type none
_exptl_crystal_colour colourless
_exptl_crystal_density_diffrn 1.185
_exptl_crystal_description plate
_exptl_crystal_F_000 1752
_exptl_crystal_size_max 0.45
_exptl_crystal_size_mid 0.20
_exptl_crystal_size_min 0.06
_refine_diff_density_max 0.259
_refine_diff_density_min -0.288
_refine_diff_density_rms 0.072
_refine_ls_abs_structure_details 'Flack H D (1983), Acta Cryst. A39, 876-881'
_refine_ls_abs_structure_Flack -1.1(15)
_refine_ls_extinction_method none
_refine_ls_goodness_of_fit_ref 0.982
_refine_ls_hydrogen_treatment
;
 ?
;
_refine_ls_matrix_type full
_refine_ls_number_parameters 571
_refine_ls_number_reflns 6255
_refine_ls_number_restraints 166
_refine_ls_restrained_S_all 0.972
_refine_ls_R_factor_all 0.1091
_refine_ls_R_factor_gt 0.0643
_refine_ls_shift/su_max 0.004
_refine_ls_shift/su_mean 0.000
_refine_ls_structure_factor_coef Fsqd
_refine_ls_weighting_details 'calc w=1/[\s^2^(Fo^2^)+(0.0860P)^2^] where P=(Fo^2^+2Fc^2^)/3'
_refine_ls_weighting_scheme calc
_refine_ls_wR_factor_gt 0.1357
_refine_ls_wR_factor_ref 0.1519
_reflns_number_gt 3965
_reflns_number_total 6255
_reflns_threshold_expression >2sigma(I)
_cod_data_source_file ja043037isi20041118_125145_1.cif
_cod_data_source_block defnota
_cod_database_code 4111752

loop_
_symmetry_equiv_pos_as_xyz
'x, y, z'
'-x+1/2, -y, z+1/2'
'-x, y+1/2, -z+1/2'
'x+1/2, -y+1/2, -z'

loop_
_atom_site_label
_atom_site_type_symbol
_atom_site_fract_x
_atom_site_fract_y
_atom_site_fract_z
_atom_site_U_iso_or_equiv
_atom_site_adp_type
_atom_site_occupancy
_atom_site_symmetry_multiplicity
_atom_site_calc_flag
_atom_site_refinement_flags
_atom_site_disorder_assembly
_atom_site_disorder_group
N1 N 0.6915(4) 0.37908(14) 0.50361(13) 0.0252(7) Uani 1 1 d DU . .
H01 H 0.624(4) 0.3967(17) 0.4818(14) 0.030(12) Uiso 1 1 d D . .
N2 N 0.4667(4) 0.32959(13) 0.53612(12) 0.0201(7) Uani 1 1 d U . .
N3 N 0.8181(4) 0.57043(15) 0.33920(12) 0.0238(7) Uani 1 1 d DU . .
H03 H 0.724(4) 0.5794(16) 0.3531(14) 0.017(10) Uiso 1 1 d D . .
N4 N 0.9734(4) 0.58191(14) 0.26164(11) 0.0210(7) Uani 1 1 d U . .
N5 N 0.6574(4) 0.62977(15) 0.57832(13) 0.0247(7) Uani 1 1 d DU . .
H05 H 0.588(4) 0.6141(17) 0.5562(15) 0.033(12) Uiso 1 1 d D . .
N6 N 0.4451(4) 0.68244(14) 0.61703(12) 0.0214(7) Uani 1 1 d U . .
C1 C 0.8644(4) 0.46703(15) 0.49497(14) 0.0168(7) Uani 1 1 d U . .
C2 C 0.8994(4) 0.48478(15) 0.44225(14) 0.0158(7) Uani 1 1 d U . .
C3 C 0.9136(4) 0.54657(15) 0.42981(15) 0.0176(8) Uani 1 1 d U . .
C4 C 0.8821(4) 0.58986(15) 0.46983(14) 0.0165(7) Uani 1 1 d U . .
C5 C 0.8474(4) 0.57044(16) 0.52323(13) 0.0174(7) Uani 1 1 d U . .
C6 C 0.8367(4) 0.50966(16) 0.53560(14) 0.0188(8) Uani 1 1 d U . .
C7 C 0.8576(4) 0.40049(15) 0.50800(15) 0.0204(8) Uani 1 1 d U . .
H7A H 0.9283 0.3781 0.4827 0.025 Uiso 1 1 calc R . .
H7B H 0.8984 0.3936 0.5451 0.025 Uiso 1 1 calc R . .
C8 C 0.6306(5) 0.33159(15) 0.53128(14) 0.0194(8) Uani 1 1 d U . .
C9 C 0.7322(5) 0.28795(15) 0.55375(15) 0.0198(8) Uani 1 1 d U . .
H9 H 0.8471 0.2908 0.5497 0.024 Uiso 1 1 calc R . .
C10 C 0.6645(5) 0.24043(16) 0.58206(14) 0.0235(8) Uani 1 1 d U . .
C11 C 0.4955(5) 0.23853(17) 0.58731(15) 0.0247(8) Uani 1 1 d U . .
H11 H 0.4451 0.2068 0.6067 0.030 Uiso 1 1 calc R . .
C12 C 0.4019(5) 0.28299(16) 0.56418(15) 0.0224(8) Uani 1 1 d U . .
C13 C 0.7709(6) 0.19084(18) 0.60407(18) 0.0344(10) Uani 1 1 d U . .
H13A H 0.8854 0.2032 0.6025 0.041 Uiso 1 1 calc R . .
H13B H 0.7557 0.1545 0.5824 0.041 Uiso 1 1 calc R . .
H13C H 0.7405 0.1826 0.6416 0.041 Uiso 1 1 calc R . .
C14 C 0.2181(5) 0.28400(19) 0.56976(18) 0.0322(10) Uani 1 1 d U . .
H14A H 0.1688 0.2941 0.5349 0.039 Uiso 1 1 calc R . .
H14B H 0.1868 0.3141 0.5966 0.039 Uiso 1 1 calc R . .
H14C H 0.1797 0.2444 0.5814 0.039 Uiso 1 1 calc R . .
C15 C 0.9611(5) 0.56503(17) 0.37364(14) 0.0215(8) Uani 1 1 d U . .
H15A H 1.0189 0.6040 0.3750 0.026 Uiso 1 1 calc R . .
H15B H 1.0365 0.5349 0.3582 0.026 Uiso 1 1 calc R . .
C16 C 0.8293(5) 0.58853(15) 0.28666(14) 0.0183(8) Uani 1 1 d U . .
C17 C 0.6935(5) 0.61415(17) 0.26083(14) 0.0228(8) Uani 1 1 d U . .
H17 H 0.5921 0.6172 0.2792 0.027 Uiso 1 1 calc R . .
C18 C 0.7083(5) 0.63488(18) 0.20865(15) 0.0274(9) Uani 1 1 d U . .
C19 C 0.8604(5) 0.62921(18) 0.18342(15) 0.0277(9) Uani 1 1 d U . .
H19 H 0.8760 0.6443 0.1479 0.033 Uiso 1 1 calc R . .
C20 C 0.9866(5) 0.60195(16) 0.20998(14) 0.0232(8) Uani 1 1 d U . .
C21 C 0.5675(6) 0.6627(2) 0.17954(19) 0.0470(13) Uani 1 1 d U . .
H21A H 0.6012 0.7012 0.1641 0.056 Uiso 1 1 calc R . .
H21B H 0.4775 0.6691 0.2049 0.056 Uiso 1 1 calc R . .
H21C H 0.5315 0.6359 0.1506 0.056 Uiso 1 1 calc R . .
C22 C 1.1476(5) 0.5923(2) 0.18334(17) 0.0367(11) Uani 1 1 d U . .
H22A H 1.1749 0.5495 0.1841 0.044 Uiso 1 1 calc R . .
H22B H 1.2318 0.6150 0.2026 0.044 Uiso 1 1 calc R . .
H22C H 1.1420 0.6060 0.1458 0.044 Uiso 1 1 calc R . .
C23 C 0.8284(4) 0.61714(16) 0.56764(14) 0.0187(8) Uani 1 1 d U . .
H23A H 0.8809 0.6023 0.6010 0.022 Uiso 1 1 calc R . .
H23B H 0.8841 0.6546 0.5567 0.022 Uiso 1 1 calc R . .
C24 C 0.6087(5) 0.67487(16) 0.61198(14) 0.0191(8) Uani 1 1 d U . .
C25 C 0.7201(5) 0.71115(16) 0.63941(15) 0.0224(8) Uani 1 1 d U . .
H25 H 0.8339 0.7040 0.6362 0.027 Uiso 1 1 calc R . .
C26 C 0.6631(5) 0.75759(18) 0.67122(15) 0.0267(9) Uani 1 1 d U . .
C27 C 0.4950(5) 0.76556(17) 0.67628(15) 0.0254(9) Uani 1 1 d U . .
H27 H 0.4524 0.7968 0.6981 0.030 Uiso 1 1 calc R . .
C28 C 0.3910(5) 0.72712(16) 0.64891(15) 0.0228(8) Uani 1 1 d U . .
C29 C 0.7804(6) 0.7986(2) 0.6996(2) 0.0486(14) Uani 1 1 d U . .
H29A H 0.8499 0.8186 0.6729 0.073 Uiso 1 1 calc R . .
H29B H 0.8485 0.7753 0.7244 0.073 Uiso 1 1 calc R . .
H29C H 0.7193 0.8288 0.7200 0.073 Uiso 1 1 calc R . .
C30 C 0.2097(5) 0.73379(19) 0.65330(19) 0.0346(10) Uani 1 1 d U . .
H30A H 0.1602 0.6944 0.6596 0.041 Uiso 1 1 calc R . .
H30B H 0.1667 0.7507 0.6197 0.041 Uiso 1 1 calc R . .
H30C H 0.1835 0.7606 0.6834 0.041 Uiso 1 1 calc R . .
C31 C 0.9160(5) 0.43899(17) 0.39770(15) 0.0255(9) Uani 1 1 d U . .
H31A H 0.8523 0.4033 0.4068 0.031 Uiso 1 1 calc R . .
H31B H 1.0310 0.4280 0.3935 0.031 Uiso 1 1 calc R . .
H31C H 0.8755 0.4561 0.3638 0.031 Uiso 1 1 calc R . .
C32 C 0.8856(5) 0.65546(16) 0.45656(16) 0.0243(9) Uani 1 1 d U . .
H32A H 0.8551 0.6612 0.4187 0.029 Uiso 1 1 calc R . .
H32B H 0.9957 0.6712 0.4626 0.029 Uiso 1 1 calc R . .
H32C H 0.8082 0.6768 0.4798 0.029 Uiso 1 1 calc R . .
C33 C 0.7948(5) 0.48999(18) 0.59242(14) 0.0265(9) Uani 1 1 d U . .
H33A H 0.7314 0.5215 0.6103 0.032 Uiso 1 1 calc R . .
H33B H 0.8955 0.4827 0.6127 0.032 Uiso 1 1 calc R . .
H33C H 0.7304 0.4530 0.5910 0.032 Uiso 1 1 calc R . .
C1' C 0.3839(5) 0.59829(16) 0.45639(14) 0.0201(8) Uani 1 1 d U . .
H1' H 0.2713 0.6048 0.4420 0.024 Uiso 1 1 calc R . .
C2' C 0.4636(5) 0.54597(16) 0.42835(14) 0.0215(8) Uani 1 1 d U . .
H2' H 0.5792 0.5431 0.4410 0.026 Uiso 1 1 calc R . .
C3' C 0.3769(5) 0.48761(15) 0.44238(15) 0.0201(8) Uani 1 1 d U . .
H3' H 0.2669 0.4873 0.4250 0.024 Uiso 1 1 calc R . .
C4' C 0.3568(5) 0.48039(15) 0.50345(14) 0.0204(8) Uani 1 1 d U . .
H4' H 0.4670 0.4749 0.5201 0.024 Uiso 1 1 calc R . .
C5' C 0.2785(5) 0.53608(16) 0.52710(15) 0.0203(8) Uani 1 1 d U . .
H5' H 0.1666 0.5413 0.5118 0.024 Uiso 1 1 calc R . .
C6' C 0.2702(5) 0.53485(18) 0.58805(15) 0.0265(9) Uani 1 1 d U . .
H6'1 H 0.2025 0.5003 0.5994 0.032 Uiso 1 1 calc R . .
H6'2 H 0.3814 0.5287 0.6026 0.032 Uiso 1 1 calc R . .
C7' C 0.4068(6) 0.70276(16) 0.46988(17) 0.0310(10) Uani 1 1 d . . .
H7'1 H 0.4023 0.7001 0.5093 0.037 Uiso 1 1 calc R . .
H7'2 H 0.2962 0.7075 0.4555 0.037 Uiso 1 1 calc R . .
H7'3 H 0.4732 0.7374 0.4594 0.037 Uiso 1 1 calc R . .
O1' O 0.4783(3) 0.64898(10) 0.44851(10) 0.0240(6) Uani 1 1 d . . .
O2' O 0.4643(4) 0.55825(13) 0.37162(10) 0.0289(6) Uani 1 1 d D . .
H02' H 0.457(10) 0.5250(18) 0.355(2) 0.12(3) Uiso 1 1 d D . .
O3' O 0.4694(3) 0.43709(11) 0.42350(11) 0.0252(6) Uani 1 1 d D . .
H03' H 0.465(7) 0.429(2) 0.3902(9) 0.062(17) Uiso 1 1 d D . .
O4' O 0.2590(3) 0.42955(12) 0.51591(12) 0.0274(6) Uani 1 1 d D . .
H04' H 0.317(6) 0.3996(17) 0.523(2) 0.07(2) Uiso 1 1 d D . .
O5' O 0.3785(3) 0.58673(11) 0.51292(9) 0.0201(6) Uani 1 1 d . . .
O6' O 0.2044(3) 0.58787(13) 0.61045(11) 0.0298(7) Uani 1 1 d D . .
H06' H 0.277(5) 0.6134(18) 0.604(2) 0.054(16) Uiso 1 1 d D . .
C96 C 1.0222(8) 0.3724(2) 0.2589(2) 0.0559(15) Uani 1 1 d U . .
H96A H 0.9572 0.3479 0.2342 0.067 Uiso 1 1 calc R . .
H96B H 0.9690 0.3736 0.2943 0.067 Uiso 1 1 calc R . .
H96C H 1.1313 0.3551 0.2626 0.067 Uiso 1 1 calc R . .
C97 C 1.0357(6) 0.4344(2) 0.23710(17) 0.0410(11) Uani 1 1 d U . .
H97A H 1.0892 0.4333 0.2013 0.049 Uiso 1 1 calc R . .
H97B H 0.9254 0.4517 0.2325 0.049 Uiso 1 1 calc R . .
O98 O 1.1282(4) 0.47112(13) 0.27280(12) 0.0369(7) Uani 1 1 d . . .
H098 H 1.0931 0.5065 0.2715 0.055 Uiso 1 1 calc R . .
O99 O 0.4230(4) 0.45033(15) 0.31366(11) 0.0435(8) Uani 1 1 d DU . .
H099 H 0.3273 0.4594 0.3047 0.065 Uiso 1 1 d R A .
C98 C 0.5413(17) 0.3879(6) 0.2456(6) 0.140(8) Uani 0.622(12) 1 d PDU A 1
H98A H 0.6251 0.3865 0.2174 0.168 Uiso 0.622(12) 1 calc PR A 1
H98B H 0.4339 0.3810 0.2294 0.168 Uiso 0.622(12) 1 calc PR A 1
H98C H 0.5633 0.3567 0.2725 0.168 Uiso 0.622(12) 1 calc PR A 1
C99 C 0.5439(11) 0.4461(5) 0.2714(4) 0.060(3) Uani 0.622(12) 1 d PDU A 1
H99A H 0.6534 0.4533 0.2869 0.072 Uiso 0.622(12) 1 calc PR A 1
H99B H 0.5228 0.4775 0.2441 0.072 Uiso 0.622(12) 1 calc PR A 1
C98' C 0.552(2) 0.4426(8) 0.2283(6) 0.063(5) Uiso 0.378(12) 1 d PDU A 2
H98D H 0.6102 0.4156 0.2038 0.075 Uiso 0.378(12) 1 calc PR A 2
H98E H 0.6158 0.4792 0.2337 0.075 Uiso 0.378(12) 1 calc PR A 2
H98F H 0.4457 0.4530 0.2125 0.075 Uiso 0.378(12) 1 calc PR A 2
C99' C 0.526(2) 0.4124(7) 0.2808(6) 0.056(5) Uiso 0.378(12) 1 d PDU A 2
H99C H 0.4740 0.3729 0.2752 0.067 Uiso 0.378(12) 1 calc PR A 2
H99D H 0.6326 0.4060 0.2989 0.067 Uiso 0.378(12) 1 calc PR A 2

loop_
_atom_site_aniso_label
_atom_site_aniso_U_11
_atom_site_aniso_U_22
_atom_site_aniso_U_33
_atom_site_aniso_U_23
_atom_site_aniso_U_13
_atom_site_aniso_U_12
N1 0.0221(18) 0.0214(17) 0.0320(19) 0.0105(14) -0.0051(15) -0.0040(15)
N2 0.0229(16) 0.0140(14) 0.0235(16) -0.0011(12) 0.0007(14) -0.0045(13)
N3 0.0204(18) 0.0364(19) 0.0145(14) 0.0014(14) -0.0006(13) -0.0003(16)
N4 0.0229(17) 0.0227(16) 0.0175(15) -0.0025(13) 0.0022(13) -0.0001(14)
N5 0.0144(17) 0.0288(18) 0.0309(18) -0.0137(15) -0.0005(15) 0.0023(14)
N6 0.0171(16) 0.0264(17) 0.0207(16) -0.0015(13) -0.0003(13) 0.0029(14)
C1 0.0160(19) 0.0148(16) 0.0197(17) 0.0006(14) 0.0002(15) 0.0012(15)
C2 0.0137(18) 0.0155(17) 0.0184(18) -0.0012(14) 0.0012(14) 0.0010(15)
C3 0.0159(18) 0.0172(17) 0.0195(17) 0.0035(14) -0.0027(15) 0.0001(14)
C4 0.0116(17) 0.0174(17) 0.0206(17) -0.0007(14) -0.0011(15) 0.0012(14)
C5 0.0144(18) 0.0188(17) 0.0191(17) -0.0021(14) -0.0036(15) 0.0011(14)
C6 0.0145(19) 0.0222(17) 0.0195(17) 0.0018(14) 0.0004(15) 0.0008(15)
C7 0.020(2) 0.0141(17) 0.0275(19) 0.0057(15) -0.0015(16) -0.0013(15)
C8 0.026(2) 0.0147(17) 0.0171(17) -0.0039(14) -0.0016(16) -0.0010(15)
C9 0.022(2) 0.0146(17) 0.0224(19) -0.0011(14) -0.0009(16) -0.0002(15)
C10 0.030(2) 0.0172(18) 0.0230(19) -0.0005(15) 0.0022(17) 0.0017(17)
C11 0.029(2) 0.0169(18) 0.028(2) 0.0018(15) 0.0036(17) -0.0023(17)
C12 0.024(2) 0.0219(19) 0.021(2) -0.0005(15) 0.0055(17) -0.0010(16)
C13 0.035(2) 0.025(2) 0.044(3) 0.0115(19) 0.003(2) 0.0029(19)
C14 0.024(2) 0.033(2) 0.039(2) 0.000(2) 0.008(2) -0.0050(19)
C15 0.0197(19) 0.0237(19) 0.0212(18) 0.0007(15) -0.0031(16) 0.0005(17)
C16 0.0209(19) 0.0161(18) 0.0179(17) -0.0005(14) 0.0014(15) -0.0015(15)
C17 0.025(2) 0.027(2) 0.0162(17) 0.0019(15) -0.0012(16) -0.0033(17)
C18 0.027(2) 0.033(2) 0.0219(19) 0.0026(17) -0.0007(17) -0.0026(19)
C19 0.031(2) 0.034(2) 0.0180(18) -0.0010(17) 0.0015(17) -0.0027(19)
C20 0.030(2) 0.0211(19) 0.0185(18) -0.0032(15) 0.0035(16) -0.0057(17)
C21 0.032(3) 0.072(4) 0.037(3) 0.018(3) -0.001(2) 0.008(2)
C22 0.035(2) 0.046(3) 0.029(2) -0.012(2) 0.014(2) -0.007(2)
C23 0.0117(18) 0.0233(19) 0.0209(18) -0.0053(15) 0.0023(15) -0.0014(15)
C24 0.0217(19) 0.0188(18) 0.0168(18) -0.0004(14) 0.0000(15) -0.0011(16)
C25 0.021(2) 0.0190(18) 0.027(2) -0.0024(15) -0.0003(17) 0.0011(16)
C26 0.027(2) 0.027(2) 0.026(2) -0.0079(17) -0.0033(18) 0.0012(18)
C27 0.027(2) 0.0221(19) 0.027(2) -0.0028(16) 0.0000(17) 0.0057(17)
C28 0.024(2) 0.022(2) 0.022(2) -0.0006(15) 0.0017(16) 0.0035(17)
C29 0.037(3) 0.047(3) 0.062(3) -0.032(3) -0.011(3) 0.003(2)
C30 0.023(2) 0.029(2) 0.051(3) -0.007(2) 0.006(2) 0.0046(19)
C31 0.028(2) 0.0209(19) 0.028(2) -0.0054(16) 0.0006(17) -0.0014(17)
C32 0.026(2) 0.0196(18) 0.027(2) 0.0011(16) 0.0014(17) 0.0019(17)
C33 0.030(2) 0.030(2) 0.0189(18) 0.0041(16) 0.0023(17) 0.0018(19)
C1' 0.020(2) 0.0208(18) 0.0189(18) 0.0028(15) -0.0019(16) -0.0017(16)
C2' 0.024(2) 0.0212(19) 0.0192(18) -0.0010(15) -0.0010(17) 0.0015(16)
C3' 0.0185(19) 0.0150(17) 0.0268(19) -0.0024(15) -0.0050(16) 0.0029(15)
C4' 0.020(2) 0.0145(17) 0.0266(19) 0.0018(14) -0.0013(16) -0.0034(15)
C5' 0.0157(19) 0.0193(18) 0.0258(19) 0.0026(15) 0.0021(16) -0.0027(15)
C6' 0.024(2) 0.028(2) 0.027(2) 0.0010(17) 0.0006(17) 0.0022(18)
C7' 0.044(3) 0.0156(19) 0.034(2) -0.0010(17) 0.004(2) 0.0032(19)
O1' 0.0298(15) 0.0155(13) 0.0266(14) -0.0010(11) 0.0048(12) -0.0020(12)
O2' 0.0399(17) 0.0299(16) 0.0170(13) 0.0014(12) 0.0018(13) -0.0034(14)
O3' 0.0316(15) 0.0180(13) 0.0261(15) -0.0055(12) -0.0033(13) 0.0053(12)
O4' 0.0211(15) 0.0182(14) 0.0428(17) 0.0062(13) 0.0041(13) -0.0056(12)
O5' 0.0227(14) 0.0200(13) 0.0176(12) 0.0014(10) -0.0002(11) -0.0030(11)
O6' 0.0274(16) 0.0325(16) 0.0294(15) -0.0070(13) 0.0072(13) -0.0043(14)
C96 0.086(4) 0.033(3) 0.049(3) -0.011(2) 0.003(3) -0.002(3)
C97 0.048(3) 0.044(3) 0.031(2) -0.004(2) -0.011(2) 0.000(2)
O98 0.0421(18) 0.0312(16) 0.0375(17) -0.0096(14) -0.0090(15) 0.0088(15)
O99 0.0435(19) 0.058(2) 0.0286(16) -0.0154(15) -0.0046(14) 0.0131(17)
C98 0.088(9) 0.146(13) 0.187(15) -0.132(12) 0.045(10) -0.023(9)
C99 0.045(5) 0.095(8) 0.039(5) -0.031(5) 0.015(4) -0.004(5)

loop_
_atom_type_symbol
_atom_type_description
_atom_type_scat_dispersion_real
_atom_type_scat_dispersion_imag
_atom_type_scat_source
C C 0.0033 0.0016 'International Tables Vol C Tables 4.2.6.8 and 6.1.1.4'
H H 0.0000 0.0000 'International Tables Vol C Tables 4.2.6.8 and 6.1.1.4'
N N 0.0061 0.0033 'International Tables Vol C Tables 4.2.6.8 and 6.1.1.4'
O O 0.0106 0.0060 'International Tables Vol C Tables 4.2.6.8 and 6.1.1.4'

loop_
_geom_angle_atom_site_label_1
_geom_angle_atom_site_label_2
_geom_angle_atom_site_label_3
_geom_angle
C8 N1 C7 124.5(3)
C8 N2 C12 117.4(3)
C16 N3 C15 122.0(3)
C16 N4 C20 117.9(3)
C24 N5 C23 122.4(3)
C28 N6 C24 118.1(3)
C2 C1 C6 120.9(3)
C2 C1 C7 118.9(3)
C6 C1 C7 120.2(3)
C1 C2 C3 119.8(3)
C1 C2 C31 120.8(3)
C3 C2 C31 119.4(3)
C4 C3 C2 119.9(3)
C4 C3 C15 120.8(3)
C2 C3 C15 119.3(3)
C3 C4 C5 118.9(3)
C3 C4 C32 120.7(3)
C5 C4 C32 120.4(3)
C6 C5 C4 121.0(3)
C6 C5 C23 120.0(3)
C4 C5 C23 119.0(3)
C5 C6 C1 119.4(3)
C5 C6 C33 120.1(3)
C1 C6 C33 120.5(3)
N1 C7 C1 109.9(3)
N2 C8 N1 115.9(3)
N2 C8 C9 122.3(3)
N1 C8 C9 121.8(3)
C10 C9 C8 119.7(4)
C9 C10 C11 118.0(4)
C9 C10 C13 120.7(4)
C11 C10 C13 121.2(4)
C12 C11 C10 119.6(4)
N2 C12 C11 123.0(4)
N2 C12 C14 115.1(4)
C11 C12 C14 121.8(4)
N3 C15 C3 110.9(3)
N4 C16 N3 117.8(3)
N4 C16 C17 122.1(3)
N3 C16 C17 120.1(3)
C18 C17 C16 119.6(4)
C17 C18 C19 117.8(4)
C17 C18 C21 121.6(4)
C19 C18 C21 120.6(3)
C20 C19 C18 119.9(3)
N4 C20 C19 122.6(4)
N4 C20 C22 116.1(4)
C19 C20 C22 121.4(3)
N5 C23 C5 111.3(3)
N6 C24 N5 115.9(3)
N6 C24 C25 122.0(3)
N5 C24 C25 122.2(4)
C26 C25 C24 119.3(4)
C25 C26 C27 118.7(4)
C25 C26 C29 120.5(4)
C27 C26 C29 120.8(4)
C28 C27 C26 119.0(4)
N6 C28 C27 122.8(4)
N6 C28 C30 116.3(4)
C27 C28 C30 120.9(4)
O1' C1' O5' 107.7(3)
O1' C1' C2' 109.0(3)
O5' C1' C2' 109.1(3)
O2' C2' C1' 107.8(3)
O2' C2' C3' 112.9(3)
C1' C2' C3' 110.7(3)
O3' C3' C2' 110.4(3)
O3' C3' C4' 107.2(3)
C2' C3' C4' 111.5(3)
O4' C4' C5' 109.3(3)
O4' C4' C3' 111.0(3)
C5' C4' C3' 110.0(3)
O5' C5' C6' 106.5(3)
O5' C5' C4' 107.9(3)
C6' C5' C4' 113.0(3)
O6' C6' C5' 113.2(3)
C1' O1' C7' 113.7(3)
C1' O5' C5' 113.6(3)
O98 C97 C96 110.4(4)
C99 O99 C99' 32.1(6)
O99 C99 C98 111.6(10)
O99 C99' C98' 108.1(12)

loop_
_geom_bond_atom_site_label_1
_geom_bond_atom_site_label_2
_geom_bond_distance
N1 C8 1.357(5)
N1 C7 1.447(5)
N2 C8 1.350(5)
N2 C12 1.359(5)
N3 C16 1.367(4)
N3 C15 1.456(5)
N4 C16 1.343(5)
N4 C20 1.361(5)
N5 C24 1.367(5)
N5 C23 1.455(5)
N6 C28 1.347(5)
N6 C24 1.358(5)
C1 C2 1.396(5)
C1 C6 1.404(5)
C1 C7 1.520(5)
C2 C3 1.417(5)
C2 C31 1.510(5)
C3 C4 1.409(5)
C3 C15 1.503(5)
C4 C5 1.422(5)
C4 C32 1.500(5)
C5 C6 1.393(5)
C5 C23 1.524(5)
C6 C33 1.515(5)
C8 C9 1.397(5)
C9 C10 1.387(5)
C10 C11 1.392(6)
C10 C13 1.511(5)
C11 C12 1.379(5)
C12 C14 1.514(6)
C16 C17 1.406(5)
C17 C18 1.379(5)
C18 C19 1.401(6)
C18 C21 1.496(6)
C19 C20 1.369(6)
C20 C22 1.492(5)
C24 C25 1.397(5)
C25 C26 1.383(5)
C26 C27 1.396(6)
C26 C29 1.503(6)
C27 C28 1.387(5)
C28 C30 1.499(6)
C1' O1' 1.384(4)
C1' O5' 1.426(4)
C1' C2' 1.508(5)
C2' O2' 1.433(4)
C2' C3' 1.524(5)
C3' O3' 1.437(4)
C3' C4' 1.531(5)
C4' O4' 1.423(4)
C4' C5' 1.517(5)
C5' O5' 1.440(4)
C5' C6' 1.513(5)
C6' O6' 1.414(5)
C7' O1' 1.436(4)
C96 C97 1.488(7)
C97 O98 1.425(5)
O99 C99 1.445(8)
O99 C99' 1.449(13)
C98 C99 1.449(13)
C98' C99' 1.480(15)

loop_
_geom_hbond_atom_site_label_D
_geom_hbond_atom_site_label_H
_geom_hbond_atom_site_label_A
_geom_hbond_distance_DH
_geom_hbond_distance_HA
_geom_hbond_distance_DA
_geom_hbond_angle_DHA
_geom_hbond_site_symmetry_A
N1 H01 O3' 0.87(3) 2.12(3) 2.990(4) 175(4) .
N3 H03 O2' 0.87(3) 2.23(3) 3.023(5) 152(3) .
N5 H05 O5' 0.86(3) 2.12(3) 2.963(4) 167(4) .
O2' H02' O99 0.85(2) 1.97(2) 2.824(4) 175(8) .
O3' H03' O99 0.844(19) 1.98(3) 2.765(4) 154(5) .
O4' H04' N2 0.84(2) 2.01(2) 2.850(4) 176(6) .
O6' H06' N6 0.84(2) 2.09(3) 2.894(4) 160(5) .
O98 H098 N4 0.84 1.96 2.793(4) 168.7 .
O99 H099 O98 0.84 1.83 2.662(4) 168.6 1_455

loop_
_geom_torsion_atom_site_label_1
_geom_torsion_atom_site_label_2
_geom_torsion_atom_site_label_3
_geom_torsion_atom_site_label_4
_geom_torsion
C6 C1 C2 C3 2.5(5)
C7 C1 C2 C3 -177.2(3)
C6 C1 C2 C31 -175.1(3)
C7 C1 C2 C31 5.2(5)
C1 C2 C3 C4 -4.1(5)
C31 C2 C3 C4 173.6(3)
C1 C2 C3 C15 176.4(3)
C31 C2 C3 C15 -6.0(5)
C2 C3 C4 C5 4.3(5)
C15 C3 C4 C5 -176.1(3)
C2 C3 C4 C32 -175.9(3)
C15 C3 C4 C32 3.6(5)
C3 C4 C5 C6 -3.1(5)
C32 C4 C5 C6 177.2(3)
C3 C4 C5 C23 174.5(3)
C32 C4 C5 C23 -5.2(5)
C4 C5 C6 C1 1.5(5)
C23 C5 C6 C1 -176.1(3)
C4 C5 C6 C33 -178.2(3)
C23 C5 C6 C33 4.1(5)
C2 C1 C6 C5 -1.2(5)
C7 C1 C6 C5 178.4(3)
C2 C1 C6 C33 178.5(3)
C7 C1 C6 C33 -1.8(5)
C8 N1 C7 C1 -152.9(3)
C2 C1 C7 N1 -93.6(4)
C6 C1 C7 N1 86.7(4)
C12 N2 C8 N1 -179.2(3)
C12 N2 C8 C9 0.1(5)
C7 N1 C8 N2 159.3(3)
C7 N1 C8 C9 -20.1(5)
N2 C8 C9 C10 0.2(5)
N1 C8 C9 C10 179.5(3)
C8 C9 C10 C11 -0.5(5)
C8 C9 C10 C13 176.6(3)
C9 C10 C11 C12 0.5(6)
C13 C10 C11 C12 -176.5(4)
C8 N2 C12 C11 -0.1(5)
C8 N2 C12 C14 178.3(3)
C10 C11 C12 N2 -0.2(6)
C10 C11 C12 C14 -178.5(4)
C16 N3 C15 C3 177.9(3)
C4 C3 C15 N3 -91.8(4)
C2 C3 C15 N3 87.7(4)
C20 N4 C16 N3 -177.6(3)
C20 N4 C16 C17 1.2(5)
C15 N3 C16 N4 22.3(5)
C15 N3 C16 C17 -156.6(4)
N4 C16 C17 C18 -1.9(6)
N3 C16 C17 C18 176.9(4)
C16 C17 C18 C19 0.1(6)
C16 C17 C18 C21 -179.8(4)
C17 C18 C19 C20 2.2(6)
C21 C18 C19 C20 -177.9(4)
C16 N4 C20 C19 1.2(5)
C16 N4 C20 C22 -178.5(3)
C18 C19 C20 N4 -2.9(6)
C18 C19 C20 C22 176.8(4)
C24 N5 C23 C5 -172.4(3)
C6 C5 C23 N5 -83.3(4)
C4 C5 C23 N5 99.0(4)
C28 N6 C24 N5 -178.7(3)
C28 N6 C24 C25 1.1(5)
C23 N5 C24 N6 178.3(3)
C23 N5 C24 C25 -1.4(6)
N6 C24 C25 C26 -2.3(6)
N5 C24 C25 C26 177.4(3)
C24 C25 C26 C27 2.0(6)
C24 C25 C26 C29 -177.8(4)
C25 C26 C27 C28 -0.6(6)
C29 C26 C27 C28 179.3(4)
C24 N6 C28 C27 0.4(5)
C24 N6 C28 C30 -180.0(4)
C26 C27 C28 N6 -0.6(6)
C26 C27 C28 C30 179.8(4)
O1' C1' C2' O2' -63.9(4)
O5' C1' C2' O2' 178.8(3)
O1' C1' C2' C3' 172.1(3)
O5' C1' C2' C3' 54.9(4)
O2' C2' C3' O3' 69.1(4)
C1' C2' C3' O3' -169.9(3)
O2' C2' C3' C4' -171.8(3)
C1' C2' C3' C4' -50.8(4)
O3' C3' C4' O4' -66.0(4)
C2' C3' C4' O4' 173.1(3)
O3' C3' C4' C5' 172.9(3)
C2' C3' C4' C5' 52.0(4)
O4' C4' C5' O5' -178.9(3)
C3' C4' C5' O5' -56.8(4)
O4' C4' C5' C6' 63.6(4)
C3' C4' C5' C6' -174.2(3)
O5' C5' C6' O6' 58.9(4)
C4' C5' C6' O6' 177.2(3)
O5' C1' O1' C7' -66.6(4)
C2' C1' O1' C7' 175.2(3)
O1' C1' O5' C5' 177.8(3)
C2' C1' O5' C5' -64.1(4)
C6' C5' O5' C1' -173.4(3)
C4' C5' O5' C1' 65.1(4)
C99' O99 C99 C98 23.9(16)
C99 O99 C99' C98' -29.3(12)
